data_7715097
loop_
_publ_author_name
'Itoh, Chisa'
'Yoshino, Haruka'
'Kitayama, Taku'
'Kosaka, Wataru'
'Miyasaka, Hitoshi'

_publ_section_title
;
 Post-synthetic molecular modifications based on Schiff base condensation
 reactions for designing functional paddlewheel diruthenium(II,II)
 complexes.
;
_journal_issue 2
_journal_name_full 'Dalton transactions (Cambridge, England : 2003)'
_journal_page_first 444
_journal_page_last 448
_journal_paper_doi 10.1039/d3dt03535b
_journal_volume 53
_journal_year 2024
_chemical_formula_moiety 'C74 H50 F12 N2 O10 Ru2, 2(C4 H7 O)'
_chemical_formula_sum 'C82 H64 F12 N2 O12 Ru2'
_chemical_formula_weight 1699.49
_space_group_crystal_system triclinic
_space_group_IT_number 2
_space_group_name_Hall '-P 1'
_space_group_name_H-M_alt 'P -1'
_atom_sites_solution_hydrogens geom
_atom_sites_solution_primary dual
_audit_creation_date 2023-07-05
_audit_creation_method
;
Olex2 1.2
(compiled 2018.05.29 svn.r3508 for OlexSys, GUI svn.r5506)
;
_audit_update_record
;
2023-12-25 deposited with the CCDC.	2024-01-12 downloaded from the CCDC.
;
_cell_angle_alpha 111.777(2)
_cell_angle_beta 103.696(2)
_cell_angle_gamma 93.940(2)
_cell_formula_units_Z 1
_cell_length_a 10.2340(2)
_cell_length_b 12.2457(3)
_cell_length_c 16.2701(3)
_cell_measurement_reflns_used 14551
_cell_measurement_temperature 102
_cell_measurement_theta_max 30.5280
_cell_measurement_theta_min 1.7950
_cell_volume 1811.75(8)
_computing_molecular_graphics 'Olex2 (Dolomanov et al., 2009)'
_computing_publication_material 'Olex2 (Dolomanov et al., 2009)'
_computing_structure_refinement 'ShelXL (Sheldrick, 2015)'
_computing_structure_solution 'ShelXT (Sheldrick, 2015)'
_diffrn_ambient_temperature 102
_diffrn_measured_fraction_theta_full 0.997
_diffrn_measured_fraction_theta_max 0.785
_diffrn_measurement_device_type 'ROD, Synergy Custom system, HyPix'
_diffrn_measurement_method '\w scans'
_diffrn_radiation_type MoK\a
_diffrn_radiation_wavelength 0.71073
_diffrn_reflns_av_R_equivalents 0.0669
_diffrn_reflns_av_unetI/netI 0.0558
_diffrn_reflns_Laue_measured_fraction_full 0.997
_diffrn_reflns_Laue_measured_fraction_max 0.785
_diffrn_reflns_limit_h_max 12
_diffrn_reflns_limit_h_min -14
_diffrn_reflns_limit_k_max 17
_diffrn_reflns_limit_k_min -17
_diffrn_reflns_limit_l_max 21
_diffrn_reflns_limit_l_min -23
_diffrn_reflns_number 23487
_diffrn_reflns_point_group_measured_fraction_full 0.997
_diffrn_reflns_point_group_measured_fraction_max 0.785
_diffrn_reflns_theta_full 25.242
_diffrn_reflns_theta_max 31.013
_diffrn_reflns_theta_min 1.800
_exptl_absorpt_coefficient_mu 0.514
_exptl_absorpt_correction_T_max 1.00000
_exptl_absorpt_correction_T_min 0.38499
_exptl_absorpt_correction_type multi-scan
_exptl_absorpt_process_details
;
CrysAlisPro 1.171.41.89a (Rigaku Oxford Diffraction, 2020)
Empirical absorption correction using spherical harmonics,
implemented in SCALE3 ABSPACK scaling algorithm.
;
_exptl_crystal_colour brown
_exptl_crystal_colour_primary brown
_exptl_crystal_density_diffrn 1.558
_exptl_crystal_description plate
_exptl_crystal_F_000 862
_exptl_crystal_size_max 0.11
_exptl_crystal_size_mid 0.105
_exptl_crystal_size_min 0.1
_refine_diff_density_max 2.112
_refine_diff_density_min -0.736
_refine_diff_density_rms 0.128
_refine_ls_extinction_method none
_refine_ls_goodness_of_fit_ref 1.082
_refine_ls_hydrogen_treatment constr
_refine_ls_matrix_type full
_refine_ls_number_parameters 505
_refine_ls_number_reflns 9087
_refine_ls_number_restraints 0
_refine_ls_restrained_S_all 1.082
_refine_ls_R_factor_all 0.0635
_refine_ls_R_factor_gt 0.0528
_refine_ls_shift/su_max 0.003
_refine_ls_shift/su_mean 0.000
_refine_ls_structure_factor_coef Fsqd
_refine_ls_weighting_details 'w=1/[\s^2^(Fo^2^)+(0.0900P)^2^+1.0229P] where P=(Fo^2^+2Fc^2^)/3'
_refine_ls_weighting_scheme calc
_refine_ls_wR_factor_gt 0.1432
_refine_ls_wR_factor_ref 0.1502
_reflns_Friedel_coverage 0.000
_reflns_number_gt 7722
_reflns_number_total 9087
_reflns_threshold_expression 'I > 2\s(I)'
_cod_data_source_file d3dt03535b2.cif
_cod_data_source_block Hete-Ru-pyrene
_cod_original_cell_volume 1811.75(7)
_cod_database_code 7715097
_shelx_shelxl_version_number 2018/3
_shelx_space_group_comment
;
The symmetry employed for this shelxl refinement is uniquely defined
by the following loop, which should always be used as a source of
symmetry information in preference to the above space-group names.
They are only intended as comments.
;
_shelx_estimated_absorpt_t_max 0.950
_shelx_estimated_absorpt_t_min 0.946
_olex2_refinement_description
;
1. Fixed Uiso
 At 1.2 times of:
  All C(H) groups, All C(H,H) groups
2. Others
 Fixed Sof: H40(0.5) H40A(0.5) C41B(0.5) H41A(0.5) H41B(0.5) C41A(0.5)
 H41C(0.5) H41D(0.5)
3.a Secondary CH2 refined with riding coordinates:
 C34(H34A,H34B), C35(H35A,H35B), C36(H36A,H36B), C37(H37A,H37B), C38(H38A,
 H38B), C39(H39A,H39B), C41B(H41A,H41B), C41A(H41C,H41D)
3.b Aromatic/amide H refined with riding coordinates:
 C3(H3), C4(H4), C6(H6), C7(H7), C8(H8), C10(H10), C11(H11), C15(H15),
 C16(H16), C19(H19), C20(H20), C21(H21), C23(H23), C24(H24), C29(H29), C30(H30),
  C31(H31), C40(H40), C40(H40A)
;
_olex2_submission_special_instructions 'No special instructions were received'

loop_
_space_group_symop_operation_xyz
'x, y, z'
'-x, -y, -z'

loop_
_atom_site_label
_atom_site_type_symbol
_atom_site_fract_x
_atom_site_fract_y
_atom_site_fract_z
_atom_site_U_iso_or_equiv
_atom_site_adp_type
_atom_site_occupancy
_atom_site_site_symmetry_order
_atom_site_calc_flag
_atom_site_refinement_flags_posn
_atom_site_refinement_flags_adp
_atom_site_refinement_flags_occupancy
_atom_site_disorder_assembly
_atom_site_disorder_group
Ru1 Ru 1.07228(2) 0.08883(2) 0.54206(2) 0.02171(9) Uani 1 1 d . . . . .
F1 F 0.7788(2) 0.34049(19) 0.51015(15) 0.0490(5) Uani 1 1 d . . . . .
F2 F 0.5627(2) 0.2939(2) 0.44393(18) 0.0572(6) Uani 1 1 d . . . . .
F3 F 0.67551(19) 0.16138(17) 0.46724(14) 0.0377(4) Uani 1 1 d . . . . .
F4 F 1.0277(2) 0.0472(2) 0.26697(15) 0.0454(5) Uani 1 1 d . . . . .
F5 F 0.9486(2) 0.0437(2) 0.13079(16) 0.0557(6) Uani 1 1 d . . . . .
F6 F 0.8501(2) -0.0797(2) 0.17143(16) 0.0509(5) Uani 1 1 d . . . . .
O1 O 0.94291(19) 0.14437(18) 0.62246(14) 0.0266(4) Uani 1 1 d . . . . .
O2 O 0.79868(19) -0.03051(18) 0.53956(14) 0.0259(4) Uani 1 1 d . . . . .
O3 O 0.96842(19) 0.15703(18) 0.45246(14) 0.0255(4) Uani 1 1 d . . . . .
O4 O 0.82808(19) -0.01939(18) 0.36691(14) 0.0253(4) Uani 1 1 d . . . . .
O5 O 1.2093(2) 0.27963(19) 0.62053(15) 0.0309(4) Uani 1 1 d . . . . .
N1 N 0.4551(3) 0.3798(2) 0.83490(18) 0.0326(5) Uani 1 1 d . . . . .
C1 C 0.8316(3) 0.0732(3) 0.6024(2) 0.0267(6) Uani 1 1 d . . . . .
C2 C 0.7348(3) 0.1195(3) 0.6566(2) 0.0264(5) Uani 1 1 d . . . . .
C3 C 0.7662(3) 0.2341(3) 0.7249(3) 0.0427(8) Uani 1 1 d . . . . .
H3 H 0.853733 0.280278 0.740557 0.051 Uiso 1 1 calc R . . . .
C4 C 0.6739(3) 0.2820(3) 0.7704(2) 0.0405(8) Uani 1 1 d . . . . .
H4 H 0.697247 0.361097 0.816536 0.049 Uiso 1 1 calc R . . . .
C5 C 0.5457(3) 0.2152(3) 0.7492(2) 0.0300(6) Uani 1 1 d . . . . .
C6 C 0.5158(3) 0.0989(3) 0.6840(3) 0.0429(8) Uani 1 1 d . . . . .
H6 H 0.430220 0.051376 0.671069 0.052 Uiso 1 1 calc R . . . .
C7 C 0.6092(3) 0.0506(3) 0.6373(3) 0.0375(7) Uani 1 1 d . . . . .
H7 H 0.587135 -0.029169 0.592342 0.045 Uiso 1 1 calc R . . . .
C8 C 0.4406(3) 0.2684(3) 0.7912(2) 0.0342(6) Uani 1 1 d . . . . .
H8 H 0.360825 0.218345 0.785271 0.041 Uiso 1 1 calc R . . . .
C9 C 0.3531(3) 0.4342(3) 0.8696(2) 0.0336(6) Uani 1 1 d . . . . .
C10 C 0.2196(3) 0.3757(3) 0.8495(2) 0.0391(7) Uani 1 1 d . . . . .
H10 H 0.194922 0.292789 0.811458 0.047 Uiso 1 1 calc R . . . .
C11 C 0.1234(4) 0.4374(3) 0.8847(3) 0.0421(8) Uani 1 1 d . . . . .
H11 H 0.034261 0.395561 0.871423 0.050 Uiso 1 1 calc R . . . .
C12 C 0.1545(3) 0.5603(3) 0.9393(2) 0.0389(7) Uani 1 1 d . . . . .
C13 C 0.2879(3) 0.6212(3) 0.9594(2) 0.0343(7) Uani 1 1 d . . . . .
C14 C 0.3877(3) 0.5586(3) 0.9254(2) 0.0325(6) Uani 1 1 d . . . . .
C15 C 0.5227(3) 0.6243(3) 0.9472(2) 0.0348(7) Uani 1 1 d . . . . .
H15 H 0.591522 0.583294 0.926012 0.042 Uiso 1 1 calc R . . . .
C16 C 0.5525(4) 0.7436(3) 0.9976(2) 0.0393(7) Uani 1 1 d . . . . .
H16 H 0.641974 0.784738 1.010692 0.047 Uiso 1 1 calc R . . . .
C17 C 0.4530(4) 0.8095(3) 1.0316(2) 0.0398(7) Uani 1 1 d . . . . .
C18 C 0.3198(4) 0.7476(3) 1.0128(2) 0.0348(7) Uani 1 1 d . . . . .
C19 C 0.4801(4) 0.9337(4) 1.0816(3) 0.0520(9) Uani 1 1 d . . . . .
H19 H 0.568298 0.976723 1.094006 0.062 Uiso 1 1 calc R . . . .
C20 C 0.3816(5) 0.9948(4) 1.1132(3) 0.0589(11) Uani 1 1 d . . . . .
H20 H 0.402895 1.078914 1.146857 0.071 Uiso 1 1 calc R . . . .
C21 C 0.2533(5) 0.9355(4) 1.0967(3) 0.0533(10) Uani 1 1 d . . . . .
H21 H 0.187166 0.978644 1.119852 0.064 Uiso 1 1 calc R . . . .
C22 C 0.2189(4) 0.8114(4) 1.0458(3) 0.0438(8) Uani 1 1 d . . . . .
C23 C 0.0857(4) 0.7458(4) 1.0246(3) 0.0483(9) Uani 1 1 d . . . . .
H23 H 0.017468 0.786817 1.046785 0.058 Uiso 1 1 calc R . . . .
C24 C 0.0545(4) 0.6267(4) 0.9737(3) 0.0455(8) Uani 1 1 d . . . . .
H24 H -0.035316 0.586091 0.960393 0.055 Uiso 1 1 calc R . . . .
C25 C 0.8708(3) 0.0891(3) 0.3858(2) 0.0262(6) Uani 1 1 d . . . . .
C26 C 0.7980(3) 0.1439(3) 0.3228(2) 0.0288(6) Uani 1 1 d . . . . .
C27 C 0.7080(3) 0.2226(3) 0.3502(2) 0.0325(6) Uani 1 1 d . . . . .
C28 C 0.6816(3) 0.2542(3) 0.4427(3) 0.0374(7) Uani 1 1 d . . . . .
C29 C 0.6449(3) 0.2770(3) 0.2936(3) 0.0404(8) Uani 1 1 d . . . . .
H29 H 0.582358 0.328434 0.311969 0.048 Uiso 1 1 calc R . . . .
C30 C 0.6734(4) 0.2558(3) 0.2104(3) 0.0448(8) Uani 1 1 d . . . . .
H30 H 0.632558 0.294964 0.172771 0.054 Uiso 1 1 calc R . . . .
C31 C 0.7608(4) 0.1783(3) 0.1820(2) 0.0416(8) Uani 1 1 d . . . . .
H31 H 0.779141 0.163340 0.124530 0.050 Uiso 1 1 calc R . . . .
C32 C 0.8222(3) 0.1220(3) 0.2374(2) 0.0335(6) Uani 1 1 d . . . . .
C33 C 0.9128(3) 0.0334(3) 0.2020(2) 0.0400(7) Uani 1 1 d . . . . .
C34 C 1.3208(4) 0.3073(3) 0.5879(3) 0.0468(9) Uani 1 1 d . . . . .
H34A H 1.355153 0.233823 0.556559 0.056 Uiso 1 1 calc R . . . .
H34B H 1.396729 0.363889 0.639907 0.056 Uiso 1 1 calc R . . . .
C35 C 1.2662(5) 0.3612(5) 0.5229(4) 0.0726(14) Uani 1 1 d . . . . .
H35A H 1.232736 0.299415 0.459078 0.087 Uiso 1 1 calc R . . . .
H35B H 1.337570 0.421821 0.525030 0.087 Uiso 1 1 calc R . . . .
C36 C 1.1480(4) 0.4194(4) 0.5540(3) 0.0553(11) Uani 1 1 d . . . . .
H36A H 1.169939 0.507540 0.577699 0.066 Uiso 1 1 calc R . . . .
H36B H 1.062468 0.390560 0.502716 0.066 Uiso 1 1 calc R . . . .
C37 C 1.1358(4) 0.3791(3) 0.6309(3) 0.0412(8) Uani 1 1 d . . . . .
H37A H 1.176564 0.445102 0.692165 0.049 Uiso 1 1 calc R . . . .
H37B H 1.038705 0.353661 0.624591 0.049 Uiso 1 1 calc R . . . .
O6 O 0.2621(16) 0.2948(11) 0.2349(12) 0.358(10) Uani 1 1 d . . . . .
C38 C 0.1318(9) 0.3442(10) 0.2594(8) 0.153(5) Uani 1 1 d . . . . .
H38A H 0.047587 0.306093 0.207536 0.184 Uiso 1 1 calc R . . . .
H38B H 0.118776 0.337190 0.315722 0.184 Uiso 1 1 calc R . . . .
C39 C 0.1747(6) 0.4588(7) 0.2733(6) 0.126(3) Uani 1 1 d . . . . .
H39A H 0.137455 0.515074 0.319845 0.152 Uiso 1 1 calc R . . . .
H39B H 0.145391 0.470533 0.215052 0.152 Uiso 1 1 calc R . . . .
C40 C 0.3251(7) 0.4772(8) 0.3065(8) 0.149(4) Uani 1 1 d . . . . .
H40 H 0.385797 0.551177 0.331110 0.179 Uiso 0.5 1 calc R . P A 1
H40A H 0.378364 0.544594 0.358973 0.179 Uiso 0.5 1 calc R . P B 2
C41B C 0.3589(10) 0.3738(16) 0.2958(17) 0.134(10) Uani 0.5 1 d . . P C 1
H41A H 0.443603 0.367287 0.276282 0.161 Uiso 0.5 1 calc R . P C 1
H41B H 0.375345 0.363414 0.354688 0.161 Uiso 0.5 1 calc R . P C 1
C41A C 0.3706(13) 0.4023(16) 0.2627(9) 0.082(4) Uani 0.5 1 d . . P C 2
H41C H 0.459207 0.394570 0.298976 0.098 Uiso 0.5 1 calc R . P C 2
H41D H 0.383132 0.414913 0.208124 0.098 Uiso 0.5 1 calc R . P C 2

loop_
_atom_site_aniso_label
_atom_site_aniso_U_11
_atom_site_aniso_U_22
_atom_site_aniso_U_33
_atom_site_aniso_U_23
_atom_site_aniso_U_13
_atom_site_aniso_U_12
Ru1 0.01803(12) 0.02115(13) 0.02763(14) 0.01273(10) 0.00539(8) 0.00066(8)
F1 0.0612(13) 0.0327(11) 0.0438(12) 0.0078(10) 0.0125(10) -0.0001(10)
F2 0.0524(13) 0.0744(17) 0.0650(15) 0.0376(14) 0.0288(11) 0.0394(12)
F3 0.0424(10) 0.0332(10) 0.0445(11) 0.0197(9) 0.0170(8) 0.0091(8)
F4 0.0392(10) 0.0614(14) 0.0454(12) 0.0286(11) 0.0145(9) 0.0190(10)
F5 0.0643(14) 0.0756(17) 0.0494(13) 0.0385(13) 0.0295(11) 0.0280(13)
F6 0.0550(13) 0.0405(12) 0.0560(14) 0.0146(11) 0.0200(11) 0.0119(10)
O1 0.0211(9) 0.0249(10) 0.0316(11) 0.0097(9) 0.0075(8) -0.0012(8)
O2 0.0202(9) 0.0252(10) 0.0316(11) 0.0116(9) 0.0070(7) -0.0011(7)
O3 0.0225(9) 0.0236(10) 0.0310(11) 0.0140(9) 0.0047(7) 0.0010(7)
O4 0.0205(8) 0.0248(10) 0.0318(11) 0.0144(9) 0.0053(7) 0.0008(7)
O5 0.0277(10) 0.0242(10) 0.0374(12) 0.0126(9) 0.0046(8) -0.0023(8)
N1 0.0323(13) 0.0347(14) 0.0310(13) 0.0124(12) 0.0106(10) 0.0058(11)
C1 0.0230(12) 0.0305(14) 0.0294(14) 0.0165(12) 0.0059(10) 0.0012(11)
C2 0.0227(12) 0.0293(14) 0.0273(14) 0.0122(12) 0.0067(10) 0.0022(11)
C3 0.0293(15) 0.0437(19) 0.0392(18) -0.0008(16) 0.0138(13) -0.0093(14)
C4 0.0333(16) 0.0365(17) 0.0367(18) -0.0018(15) 0.0127(13) -0.0045(13)
C5 0.0275(13) 0.0310(15) 0.0312(15) 0.0115(13) 0.0094(11) 0.0040(11)
C6 0.0297(15) 0.0289(16) 0.066(2) 0.0094(16) 0.0232(15) -0.0005(13)
C7 0.0298(15) 0.0233(14) 0.054(2) 0.0055(14) 0.0203(14) 0.0000(12)
C8 0.0293(14) 0.0362(17) 0.0355(16) 0.0127(14) 0.0103(12) 0.0022(12)
C9 0.0367(16) 0.0359(16) 0.0291(15) 0.0137(14) 0.0092(12) 0.0077(13)
C10 0.0389(17) 0.0356(17) 0.0396(18) 0.0110(15) 0.0123(14) 0.0048(14)
C11 0.0362(17) 0.045(2) 0.044(2) 0.0156(17) 0.0143(14) 0.0037(15)
C12 0.0393(17) 0.0437(19) 0.0362(17) 0.0156(15) 0.0147(14) 0.0113(15)
C13 0.0400(16) 0.0358(17) 0.0273(15) 0.0138(14) 0.0080(12) 0.0077(14)
C14 0.0364(15) 0.0334(16) 0.0279(15) 0.0134(13) 0.0069(12) 0.0084(13)
C15 0.0379(16) 0.0365(17) 0.0307(16) 0.0153(14) 0.0070(12) 0.0105(13)
C16 0.0378(16) 0.0383(18) 0.0360(18) 0.0148(15) 0.0015(13) 0.0015(14)
C17 0.0503(19) 0.0342(17) 0.0313(17) 0.0125(14) 0.0060(14) 0.0070(15)
C18 0.0443(17) 0.0341(16) 0.0279(15) 0.0136(14) 0.0100(13) 0.0122(14)
C19 0.057(2) 0.038(2) 0.049(2) 0.0099(18) 0.0071(18) 0.0032(17)
C20 0.070(3) 0.035(2) 0.059(3) 0.0085(19) 0.011(2) 0.0087(19)
C21 0.065(3) 0.042(2) 0.052(2) 0.0131(19) 0.0213(19) 0.0208(19)
C22 0.057(2) 0.0389(19) 0.0359(18) 0.0140(16) 0.0142(16) 0.0155(17)
C23 0.051(2) 0.051(2) 0.048(2) 0.0177(19) 0.0223(17) 0.0216(18)
C24 0.0418(18) 0.049(2) 0.046(2) 0.0154(18) 0.0181(15) 0.0100(16)
C25 0.0211(12) 0.0297(14) 0.0310(15) 0.0152(12) 0.0083(10) 0.0044(11)
C26 0.0244(13) 0.0278(14) 0.0347(16) 0.0173(13) 0.0023(11) 0.0009(11)
C27 0.0284(14) 0.0309(15) 0.0384(17) 0.0170(14) 0.0050(12) 0.0034(12)
C28 0.0366(16) 0.0347(17) 0.0459(19) 0.0204(15) 0.0117(14) 0.0123(13)
C29 0.0377(16) 0.0374(18) 0.049(2) 0.0212(16) 0.0086(14) 0.0153(14)
C30 0.051(2) 0.045(2) 0.043(2) 0.0274(17) 0.0041(15) 0.0121(16)
C31 0.0461(18) 0.045(2) 0.0363(18) 0.0230(16) 0.0057(14) 0.0062(15)
C32 0.0331(15) 0.0334(16) 0.0363(17) 0.0187(14) 0.0065(12) 0.0035(12)
C33 0.0404(17) 0.048(2) 0.0400(18) 0.0246(17) 0.0138(14) 0.0107(15)
C34 0.0363(17) 0.0338(17) 0.070(3) 0.0244(18) 0.0125(16) -0.0075(14)
C35 0.067(3) 0.091(4) 0.086(4) 0.062(3) 0.026(3) 0.013(3)
C36 0.056(2) 0.038(2) 0.074(3) 0.035(2) 0.006(2) 0.0000(17)
C37 0.0455(18) 0.0238(15) 0.046(2) 0.0091(14) 0.0076(15) 0.0001(13)
O6 0.297(15) 0.217(12) 0.42(2) -0.010(13) 0.044(14) 0.173(12)
C38 0.097(6) 0.179(10) 0.210(11) 0.141(9) 0.000(6) -0.033(6)
C39 0.064(4) 0.104(6) 0.128(6) -0.029(5) -0.002(4) 0.027(4)
C40 0.059(4) 0.101(6) 0.241(12) 0.044(7) -0.004(5) 0.021(4)
C41B 0.028(4) 0.157(14) 0.32(3) 0.203(19) 0.058(9) 0.044(6)
C41A 0.064(7) 0.131(13) 0.074(7) 0.047(8) 0.038(6) 0.060(9)

loop_
_atom_type_symbol
_atom_type_description
_atom_type_scat_dispersion_real
_atom_type_scat_dispersion_imag
_atom_type_scat_source
C C 0.0033 0.0016 'International Tables Vol C Tables 4.2.6.8 and 6.1.1.4'
H H 0.0000 0.0000 'International Tables Vol C Tables 4.2.6.8 and 6.1.1.4'
F F 0.0171 0.0103 'International Tables Vol C Tables 4.2.6.8 and 6.1.1.4'
N N 0.0061 0.0033 'International Tables Vol C Tables 4.2.6.8 and 6.1.1.4'
O O 0.0106 0.0060 'International Tables Vol C Tables 4.2.6.8 and 6.1.1.4'
Ru Ru -1.2594 0.8363 'International Tables Vol C Tables 4.2.6.8 and 6.1.1.4'

loop_
_geom_angle_atom_site_label_1
_geom_angle_atom_site_label_2
_geom_angle_atom_site_label_3
_geom_angle
_geom_angle_site_symmetry_1
_geom_angle_site_symmetry_3
_geom_angle_publ_flag
Ru1 Ru1 O5 174.83(5) 2_756 . ?
O1 Ru1 Ru1 90.12(6) . 2_756 ?
O1 Ru1 O2 179.22(7) . 2_756 ?
O1 Ru1 O3 89.61(8) . . ?
O1 Ru1 O4 89.04(8) . 2_756 ?
O1 Ru1 O5 89.30(8) . . ?
O2 Ru1 Ru1 89.14(5) 2_756 2_756 ?
O2 Ru1 O4 90.73(8) 2_756 2_756 ?
O2 Ru1 O5 91.46(8) 2_756 . ?
O3 Ru1 Ru1 89.16(6) . 2_756 ?
O3 Ru1 O2 90.61(8) . 2_756 ?
O3 Ru1 O4 178.45(7) . 2_756 ?
O3 Ru1 O5 85.71(7) . . ?
O4 Ru1 Ru1 90.08(5) 2_756 2_756 ?
O4 Ru1 O5 95.04(7) 2_756 . ?
C1 O1 Ru1 117.64(19) . . ?
C1 O2 Ru1 118.35(17) . 2_756 ?
C25 O3 Ru1 118.02(17) . . ?
C25 O4 Ru1 116.15(17) . 2_756 ?
C34 O5 Ru1 118.8(2) . . ?
C34 O5 C37 104.8(2) . . ?
C37 O5 Ru1 115.21(18) . . ?
C8 N1 C9 122.3(3) . . ?
O1 C1 C2 116.5(3) . . ?
O2 C1 O1 124.7(3) . . ?
O2 C1 C2 118.8(2) . . ?
C3 C2 C1 120.4(2) . . ?
C3 C2 C7 118.9(3) . . ?
C7 C2 C1 120.6(3) . . ?
C4 C3 C2 121.3(3) . . ?
C3 C4 C5 120.2(3) . . ?
C4 C5 C8 121.0(3) . . ?
C6 C5 C4 118.8(3) . . ?
C6 C5 C8 120.0(3) . . ?
C5 C6 C7 120.9(3) . . ?
C2 C7 C6 119.7(3) . . ?
N1 C8 C5 120.8(3) . . ?
N1 C9 C10 124.5(3) . . ?
N1 C9 C14 116.5(3) . . ?
C10 C9 C14 118.9(3) . . ?
C11 C10 C9 120.7(3) . . ?
C10 C11 C12 121.5(3) . . ?
C11 C12 C13 118.7(3) . . ?
C11 C12 C24 122.3(3) . . ?
C13 C12 C24 119.0(3) . . ?
C12 C13 C14 120.3(3) . . ?
C12 C13 C18 119.2(3) . . ?
C14 C13 C18 120.5(3) . . ?
C9 C14 C15 121.6(3) . . ?
C13 C14 C9 119.8(3) . . ?
C13 C14 C15 118.5(3) . . ?
C16 C15 C14 120.8(3) . . ?
C15 C16 C17 121.8(3) . . ?
C18 C17 C16 118.9(3) . . ?
C19 C17 C16 122.9(4) . . ?
C19 C17 C18 118.2(4) . . ?
C17 C18 C13 119.4(3) . . ?
C17 C18 C22 119.9(3) . . ?
C22 C18 C13 120.7(3) . . ?
C20 C19 C17 121.5(4) . . ?
C21 C20 C19 120.8(4) . . ?
C20 C21 C22 120.6(4) . . ?
C18 C22 C23 118.1(4) . . ?
C21 C22 C18 119.1(4) . . ?
C21 C22 C23 122.8(4) . . ?
C24 C23 C22 121.5(4) . . ?
C23 C24 C12 121.4(4) . . ?
O3 C25 O4 126.6(3) . . ?
O3 C25 C26 115.7(2) . . ?
O4 C25 C26 117.7(2) . . ?
C27 C26 C25 120.6(3) . . ?
C32 C26 C25 121.2(3) . . ?
C32 C26 C27 118.1(3) . . ?
C26 C27 C28 121.0(3) . . ?
C29 C27 C26 120.6(3) . . ?
C29 C27 C28 118.3(3) . . ?
F1 C28 F2 106.6(3) . . ?
F1 C28 F3 106.7(3) . . ?
F1 C28 C27 112.0(3) . . ?
F2 C28 C27 111.8(3) . . ?
F3 C28 F2 106.5(3) . . ?
F3 C28 C27 112.9(3) . . ?
C30 C29 C27 119.9(3) . . ?
C31 C30 C29 120.3(3) . . ?
C30 C31 C32 120.0(3) . . ?
C26 C32 C33 120.6(3) . . ?
C31 C32 C26 120.9(3) . . ?
C31 C32 C33 118.5(3) . . ?
F4 C33 F5 107.4(3) . . ?
F4 C33 F6 106.9(3) . . ?
F4 C33 C32 112.2(3) . . ?
F5 C33 C32 111.8(3) . . ?
F6 C33 F5 106.1(3) . . ?
F6 C33 C32 112.0(3) . . ?
O5 C34 C35 106.2(3) . . ?
C34 C35 C36 105.7(4) . . ?
C37 C36 C35 103.1(3) . . ?
O5 C37 C36 106.1(3) . . ?
C41B O6 C38 102.7(12) . . ?
C41A O6 C38 106.7(8) . . ?
C39 C38 O6 96.3(8) . . ?
C38 C39 C40 105.0(7) . . ?
C41B C40 C39 107.3(9) . . ?
C41A C40 C39 113.1(11) . . ?
O6 C41B C40 108.0(10) . . ?
C40 C41A O6 101.6(11) . . ?

loop_
_geom_bond_atom_site_label_1
_geom_bond_atom_site_label_2
_geom_bond_distance
_geom_bond_site_symmetry_2
_geom_bond_publ_flag
Ru1 Ru1 2.2769(4) 2_756 ?
Ru1 O1 2.052(2) . ?
Ru1 O2 2.067(2) 2_756 ?
Ru1 O3 2.0601(19) . ?
Ru1 O4 2.0723(19) 2_756 ?
Ru1 O5 2.355(2) . ?
F1 C28 1.337(4) . ?
F2 C28 1.343(4) . ?
F3 C28 1.340(4) . ?
F4 C33 1.334(4) . ?
F5 C33 1.340(4) . ?
F6 C33 1.339(4) . ?
O1 C1 1.281(3) . ?
O2 C1 1.260(4) . ?
O3 C25 1.253(3) . ?
O4 C25 1.266(3) . ?
O5 C34 1.437(4) . ?
O5 C37 1.454(4) . ?
N1 C8 1.261(4) . ?
N1 C9 1.395(4) . ?
C1 C2 1.483(4) . ?
C2 C3 1.385(5) . ?
C2 C7 1.388(4) . ?
C3 C4 1.367(5) . ?
C4 C5 1.392(4) . ?
C5 C6 1.382(5) . ?
C5 C8 1.471(4) . ?
C6 C7 1.388(5) . ?
C9 C10 1.403(5) . ?
C9 C14 1.420(5) . ?
C10 C11 1.384(5) . ?
C11 C12 1.401(5) . ?
C12 C13 1.413(5) . ?
C12 C24 1.439(5) . ?
C13 C14 1.414(5) . ?
C13 C18 1.434(5) . ?
C14 C15 1.444(5) . ?
C15 C16 1.353(5) . ?
C16 C17 1.429(5) . ?
C17 C18 1.419(5) . ?
C17 C19 1.403(5) . ?
C18 C22 1.424(5) . ?
C19 C20 1.380(6) . ?
C20 C21 1.371(6) . ?
C21 C22 1.404(6) . ?
C22 C23 1.430(6) . ?
C23 C24 1.352(6) . ?
C25 C26 1.508(4) . ?
C26 C27 1.405(4) . ?
C26 C32 1.400(4) . ?
C27 C28 1.504(5) . ?
C27 C29 1.393(4) . ?
C29 C30 1.387(5) . ?
C30 C31 1.379(5) . ?
C31 C32 1.391(4) . ?
C32 C33 1.515(5) . ?
C34 C35 1.468(6) . ?
C35 C36 1.540(7) . ?
C36 C37 1.531(5) . ?
O6 C38 1.577(14) . ?
O6 C41B 1.26(2) . ?
O6 C41A 1.51(2) . ?
C38 C39 1.359(11) . ?
C39 C40 1.476(9) . ?
C40 C41B 1.296(16) . ?
C40 C41A 1.139(15) . ?
